data_7218246
loop_
_publ_author_name
'Zhang, Hang'
'Jiang, Wei'
'Yang, Jin'
'Liu, Ying-Ying'
'Song, Shuyan'
'Ma, Jian-Fang'

_publ_section_title
;
 Four coordination polymers constructed by a novel octacarboxylate
 functionalized calix[4]arene ligand: syntheses, structures, and
 photoluminescence property
;
_journal_issue 42
_journal_name_full CrystEngComm
_journal_page_first 9939
_journal_paper_doi 10.1039/C4CE01581A
_journal_volume 16
_journal_year 2014
_chemical_absolute_configuration unk
_chemical_formula_moiety 'C54 H82 N2 Ni4 O39'
_chemical_formula_sum 'C54 H82 N2 Ni4 O39'
_chemical_formula_weight 1618.05
_chemical_name_systematic
;
 ?
;
_space_group_IT_number 152
_symmetry_cell_setting trigonal
_symmetry_space_group_name_Hall 'P 31 2"'
_symmetry_space_group_name_H-M 'P 31 2 1'
_atom_sites_solution_hydrogens geom
_atom_sites_solution_primary direct
_atom_sites_solution_secondary difmap
_audit_creation_method SHELXL-97
_cell_angle_alpha 90.00
_cell_angle_beta 90.00
_cell_angle_gamma 120.00
_cell_formula_units_Z 3
_cell_length_a 16.7190(7)
_cell_length_b 16.7190(7)
_cell_length_c 24.5980(10)
_cell_measurement_reflns_used 5420
_cell_measurement_temperature 293(2)
_cell_measurement_theta_max 29.1668
_cell_measurement_theta_min 2.8640
_cell_volume 5954.6(4)
_computing_cell_refinement CrysAlis
_computing_data_collection 'CrysAlis (Oxford Diffraction, 2006)'
_computing_data_reduction CrysAlis
_computing_structure_refinement 'SHELXL-97 (Sheldrick, 2008)'
_computing_structure_solution 'SHELXS-97 (Sheldrick, 2008)'
_diffrn_ambient_temperature 293(2)
_diffrn_detector_area_resol_mean 10.0
_diffrn_measured_fraction_theta_full 0.997
_diffrn_measured_fraction_theta_max 0.921
_diffrn_measurement_device_type 'Oxford Diffraction Gemini R Ultra'
_diffrn_measurement_method '\w scan'
_diffrn_radiation_monochromator graphite
_diffrn_radiation_source 'fine-focus sealed tube'
_diffrn_radiation_type MoK\a
_diffrn_radiation_wavelength 0.71069
_diffrn_reflns_av_R_equivalents 0.0754
_diffrn_reflns_av_sigmaI/netI 0.1024
_diffrn_reflns_limit_h_max 17
_diffrn_reflns_limit_h_min -22
_diffrn_reflns_limit_k_max 21
_diffrn_reflns_limit_k_min -13
_diffrn_reflns_limit_l_max 33
_diffrn_reflns_limit_l_min -24
_diffrn_reflns_number 27224
_diffrn_reflns_theta_full 25.00
_diffrn_reflns_theta_max 29.11
_diffrn_reflns_theta_min 2.85
_exptl_absorpt_coefficient_mu 1.021
_exptl_absorpt_correction_T_max 0.8960
_exptl_absorpt_correction_T_min 0.8066
_exptl_absorpt_correction_type multi-scan
_exptl_crystal_colour green
_exptl_crystal_density_diffrn 1.354
_exptl_crystal_density_method 'not measured'
_exptl_crystal_description block
_exptl_crystal_F_000 2532
_exptl_crystal_size_max 0.22
_exptl_crystal_size_mid 0.14
_exptl_crystal_size_min 0.11
_refine_diff_density_max 1.133
_refine_diff_density_min -0.434
_refine_diff_density_rms 0.114
_refine_ls_abs_structure_details 'Flack H D (1983), Acta Cryst. A39, 876-881'
_refine_ls_abs_structure_Flack -0.02(2)
_refine_ls_extinction_method none
_refine_ls_goodness_of_fit_ref 1.022
_refine_ls_hydrogen_treatment mixed
_refine_ls_matrix_type full
_refine_ls_number_parameters 447
_refine_ls_number_reflns 9390
_refine_ls_number_restraints 0
_refine_ls_restrained_S_all 1.022
_refine_ls_R_factor_all 0.1284
_refine_ls_R_factor_gt 0.0746
_refine_ls_shift/su_max 0.001
_refine_ls_shift/su_mean 0.000
_refine_ls_structure_factor_coef Fsqd
_refine_ls_weighting_details 'calc w=1/[\s^2^(Fo^2^)+(0.1343P)^2^+0.0000P] where P=(Fo^2^+2Fc^2^)/3'
_refine_ls_weighting_scheme calc
_refine_ls_wR_factor_gt 0.1964
_refine_ls_wR_factor_ref 0.2379
_reflns_number_gt 5706
_reflns_number_total 9390
_reflns_threshold_expression >2\s(I)
_cod_data_source_file c4ce01581a2.cif
_cod_data_source_block Compound-3
_cod_depositor_comments
;
The following automatic conversions were performed:

'_symmetry_cell_setting' value 'Trigonal' changed to 'trigonal'
according to
/usr/data/users/saulius/crontab/automatic-downloads/rss-feeds/RSC/lib/dictionaries/cif_core.dic
dictionary named 'cif_core.dic' version 2.4.2 from 2011-04-26.

Automatic conversion script
Id: cif_fix_values 2827 2014-09-09 07:05:25Z andrius 

 Adding full bibliography for 7218244--7218247.cif.
;
_cod_database_code 7218246

loop_
_symmetry_equiv_pos_as_xyz
'x, y, z'
'-y, x-y, z+1/3'
'-x+y, -x, z+2/3'
'x-y, -y, -z+2/3'
'-x, -x+y, -z+1/3'
'y, x, -z'

loop_
_atom_site_label
_atom_site_type_symbol
_atom_site_fract_x
_atom_site_fract_y
_atom_site_fract_z
_atom_site_U_iso_or_equiv
_atom_site_adp_type
_atom_site_occupancy
_atom_site_symmetry_multiplicity
_atom_site_calc_flag
_atom_site_refinement_flags
Ni1 Ni 0.40810(7) 0.68558(6) 0.75050(4) 0.0406(2) Uani 1 1 d .
Ni2 Ni 0.49459(7) 1.25632(7) 0.46877(4) 0.0438(3) Uani 1 1 d .
C1 C 1.0462(6) 0.8292(7) 0.5599(4) 0.070(3) Uani 1 1 d .
H1A H 1.1007 0.8331 0.5445 0.105 Uiso 1 1 calc R
H1B H 1.0517 0.8331 0.5988 0.105 Uiso 1 1 calc R
H1C H 1.0389 0.8791 0.5465 0.105 Uiso 1 1 calc R
C2 C 0.9621(5) 0.7374(6) 0.5440(3) 0.0441(17) Uani 1 1 d .
H2 H 0.9706 0.6884 0.5598 0.053 Uiso 1 1 calc R
C3 C 0.8726(5) 0.7259(5) 0.5671(3) 0.0367(14) Uani 1 1 d .
C4 C 0.7877(5) 0.6416(5) 0.5583(3) 0.0411(16) Uani 1 1 d .
C5 C 0.7052(5) 0.6261(5) 0.5793(3) 0.0420(16) Uani 1 1 d .
H5 H 0.6514 0.5699 0.5736 0.050 Uiso 1 1 calc R
C6 C 0.7031(5) 0.6961(4) 0.6095(3) 0.0347(14) Uani 1 1 d .
C7 C 0.7832(5) 0.7817(5) 0.6169(3) 0.0342(14) Uani 1 1 d .
C8 C 0.8651(5) 0.7917(5) 0.5960(2) 0.0354(14) Uani 1 1 d .
H8 H 0.9190 0.8475 0.6022 0.043 Uiso 1 1 calc R
C9 C 0.7306(6) 0.5304(5) 0.4874(3) 0.0496(18) Uani 1 1 d .
H9A H 0.7630 0.5348 0.4538 0.060 Uiso 1 1 calc R
H9B H 0.6960 0.5622 0.4820 0.060 Uiso 1 1 calc R
C10 C 0.6640(6) 0.4299(5) 0.4997(3) 0.0463(18) Uani 1 1 d .
C11 C 0.5445(5) 0.5966(5) 0.6326(3) 0.0405(15) Uani 1 1 d .
H11A H 0.5611 0.5518 0.6452 0.049 Uiso 1 1 calc R
H11B H 0.5216 0.5805 0.5957 0.049 Uiso 1 1 calc R
C12 C 0.4687(5) 0.5927(5) 0.6689(3) 0.0397(15) Uani 1 1 d .
C13 C 0.7787(5) 0.8602(5) 0.6455(3) 0.0376(15) Uani 1 1 d .
H13 H 0.7341 0.8321 0.6752 0.045 Uiso 1 1 calc R
C14 C 0.8690(6) 0.9306(6) 0.6714(4) 0.057(2) Uani 1 1 d .
H14A H 0.8613 0.9778 0.6886 0.085 Uiso 1 1 calc R
H14B H 0.9158 0.9579 0.6439 0.085 Uiso 1 1 calc R
H14C H 0.8871 0.9007 0.6980 0.085 Uiso 1 1 calc R
C15 C 0.7416(5) 0.9074(4) 0.6083(3) 0.0341(14) Uani 1 1 d .
C16 C 0.6981(5) 0.9503(5) 0.6297(3) 0.0388(16) Uani 1 1 d .
C17 C 0.6674(6) 0.9983(5) 0.5977(3) 0.0457(18) Uani 1 1 d .
H17 H 0.6388 1.0277 0.6138 0.055 Uiso 1 1 calc R
C18 C 0.6794(5) 1.0024(5) 0.5419(3) 0.0415(17) Uani 1 1 d .
C19 C 0.7240(5) 0.9569(5) 0.5179(3) 0.0373(15) Uani 1 1 d .
C20 C 0.7530(5) 0.9118(5) 0.5519(3) 0.0373(15) Uani 1 1 d .
H20 H 0.7822 0.8823 0.5366 0.045 Uiso 1 1 calc R
C21 C 0.5984(6) 0.8820(6) 0.7023(3) 0.0491(18) Uani 1 1 d .
H21A H 0.5837 0.8244 0.6846 0.059 Uiso 1 1 calc R
H21B H 0.5526 0.8983 0.6915 0.059 Uiso 1 1 calc R
C22 C 0.5965(6) 0.8701(5) 0.7644(3) 0.0467(18) Uani 1 1 d .
C23 C 0.6090(7) 1.0934(6) 0.5304(3) 0.056(2) Uani 1 1 d .
H23A H 0.6492 1.1345 0.5586 0.068 Uiso 1 1 calc R
H23B H 0.5511 1.0492 0.5474 0.068 Uiso 1 1 calc R
C24 C 0.5913(6) 1.1483(6) 0.4890(3) 0.0489(18) Uani 1 1 d .
C25 C 0.3249(7) 0.7589(6) 0.6715(4) 0.060(2) Uani 1 1 d .
H25 H 0.2820 0.7427 0.6994 0.072 Uiso 1 1 calc R
C26 C 0.3707(11) 0.8133(11) 0.5812(5) 0.118(5) Uani 1 1 d .
H26A H 0.3516 0.8391 0.5526 0.177 Uiso 1 1 calc R
H26B H 0.3666 0.7569 0.5689 0.177 Uiso 1 1 calc R
H26C H 0.4333 0.8564 0.5912 0.177 Uiso 1 1 calc R
C27 C 0.2353(9) 0.8091(9) 0.6220(5) 0.095(4) Uani 1 1 d .
H27A H 0.2381 0.8359 0.5870 0.142 Uiso 1 1 calc R
H27B H 0.2375 0.8501 0.6500 0.142 Uiso 1 1 calc R
H27C H 0.1788 0.7511 0.6249 0.142 Uiso 1 1 calc R
N1 N 0.3114(6) 0.7945(6) 0.6278(3) 0.068(2) Uani 1 1 d .
O1 O 0.7960(4) 0.5750(3) 0.5294(2) 0.0518(13) Uani 1 1 d .
O2 O 0.6739(4) 0.3996(4) 0.5441(2) 0.0544(13) Uani 1 1 d .
O3 O 0.6041(4) 0.3871(4) 0.4630(2) 0.0522(13) Uani 1 1 d .
O4 O 0.6244(3) 0.6864(3) 0.6330(2) 0.0419(11) Uani 1 1 d .
O5 O 0.3894(3) 0.5259(4) 0.6621(2) 0.0494(12) Uani 1 1 d .
O6 O 0.4907(3) 0.6544(3) 0.7051(2) 0.0429(11) Uani 1 1 d .
O7 O 0.6860(4) 0.9513(3) 0.68646(19) 0.0423(11) Uani 1 1 d .
O8 O 0.6562(6) 0.9286(5) 0.7919(2) 0.088(2) Uani 1 1 d .
O9 O 0.5243(4) 0.8007(3) 0.78392(18) 0.0440(12) Uani 1 1 d .
O10 O 0.6504(4) 1.0458(4) 0.5069(2) 0.0547(14) Uani 1 1 d .
O11 O 0.5959(6) 1.1354(6) 0.4403(2) 0.093(3) Uani 1 1 d .
O12 O 0.5698(4) 1.2046(3) 0.50804(19) 0.0461(12) Uani 1 1 d .
O13 O 0.3911(4) 0.7449(4) 0.6788(2) 0.0590(15) Uani 1 1 d .
O1W O 0.4223(5) 1.3096(5) 0.4305(2) 0.0675(17) Uani 1 1 d .
O2W O 0.5354(5) 1.2348(5) 0.3913(2) 0.0642(16) Uani 1 1 d .
O3W O 0.2863(4) 0.5651(4) 0.7332(3) 0.0620(15) Uani 1 1 d .
O4W O 0.3856(5) 1.1237(5) 0.4662(3) 0.0756(18) Uani 1 1 d .
O5W O 0.3452(8) 1.0327(8) 0.5691(5) 0.151(4) Uani 1 1 d .
O6W O 0.4942(7) 0.4942(7) 0.5000 0.090(3) Uani 1 2 d S
O7W O 0.1146(14) 0.5883(8) 0.7475(7) 0.247(10) Uani 1 1 d .

loop_
_atom_site_aniso_label
_atom_site_aniso_U_11
_atom_site_aniso_U_22
_atom_site_aniso_U_33
_atom_site_aniso_U_23
_atom_site_aniso_U_13
_atom_site_aniso_U_12
Ni1 0.0506(5) 0.0399(5) 0.0365(5) -0.0039(4) 0.0026(4) 0.0266(4)
Ni2 0.0631(6) 0.0500(6) 0.0342(5) 0.0032(4) 0.0030(4) 0.0402(5)
C1 0.058(5) 0.105(8) 0.063(5) -0.031(5) -0.014(5) 0.054(5)
C2 0.043(4) 0.065(5) 0.041(4) -0.008(3) -0.002(3) 0.040(4)
C3 0.042(4) 0.045(4) 0.033(3) -0.002(3) -0.002(3) 0.029(3)
C4 0.052(4) 0.038(4) 0.043(4) 0.004(3) 0.007(3) 0.030(3)
C5 0.055(4) 0.035(4) 0.043(4) 0.003(3) 0.007(3) 0.027(3)
C6 0.039(3) 0.039(3) 0.033(3) 0.000(3) 0.003(3) 0.024(3)
C7 0.041(4) 0.043(4) 0.026(3) -0.001(3) -0.001(3) 0.027(3)
C8 0.039(4) 0.040(4) 0.031(3) -0.004(3) -0.004(3) 0.023(3)
C9 0.074(5) 0.043(4) 0.037(4) 0.006(3) 0.010(4) 0.034(4)
C10 0.065(5) 0.036(4) 0.044(4) 0.016(3) 0.016(4) 0.030(4)
C11 0.056(4) 0.034(3) 0.034(3) -0.005(3) -0.002(3) 0.025(3)
C12 0.047(4) 0.032(3) 0.043(4) -0.004(3) -0.008(3) 0.023(3)
C13 0.047(4) 0.040(4) 0.032(3) 0.000(3) -0.002(3) 0.027(3)
C14 0.057(5) 0.057(5) 0.065(5) -0.025(4) -0.030(4) 0.035(4)
C15 0.042(4) 0.030(3) 0.031(3) -0.002(3) 0.002(3) 0.018(3)
C16 0.053(4) 0.034(3) 0.031(3) -0.003(3) 0.003(3) 0.022(3)
C17 0.073(5) 0.050(4) 0.039(4) -0.004(3) 0.004(4) 0.050(4)
C18 0.058(4) 0.041(4) 0.042(4) 0.005(3) 0.008(3) 0.036(4)
C19 0.048(4) 0.035(3) 0.032(3) 0.001(3) 0.006(3) 0.023(3)
C20 0.040(4) 0.041(4) 0.039(4) -0.004(3) -0.002(3) 0.026(3)
C21 0.052(4) 0.053(4) 0.038(4) 0.002(3) 0.003(3) 0.023(4)
C22 0.068(5) 0.037(4) 0.030(3) -0.003(3) 0.003(4) 0.022(4)
C23 0.080(6) 0.061(5) 0.054(5) 0.003(4) 0.008(4) 0.055(5)
C24 0.068(5) 0.055(5) 0.041(4) -0.002(3) 0.007(4) 0.043(4)
C25 0.067(6) 0.061(5) 0.057(5) -0.001(4) -0.005(4) 0.036(5)
C26 0.154(13) 0.156(13) 0.061(7) 0.023(8) -0.010(8) 0.090(11)
C27 0.116(9) 0.123(10) 0.091(8) -0.028(7) -0.026(7) 0.094(9)
N1 0.089(6) 0.077(5) 0.056(4) 0.009(4) 0.000(4) 0.055(5)
O1 0.068(3) 0.037(3) 0.060(3) -0.003(2) 0.014(3) 0.034(3)
O2 0.064(3) 0.047(3) 0.047(3) 0.012(2) 0.001(3) 0.024(3)
O3 0.075(4) 0.044(3) 0.038(3) 0.006(2) 0.005(3) 0.030(3)
O4 0.045(3) 0.037(3) 0.050(3) -0.006(2) 0.009(2) 0.025(2)
O5 0.043(3) 0.045(3) 0.044(3) -0.005(2) 0.005(2) 0.010(2)
O6 0.045(3) 0.038(2) 0.047(3) -0.011(2) 0.000(2) 0.021(2)
O7 0.063(3) 0.036(2) 0.032(2) 0.002(2) 0.008(2) 0.028(2)
O8 0.104(5) 0.068(4) 0.037(3) -0.002(3) -0.010(3) 0.001(4)
O9 0.065(3) 0.034(2) 0.028(2) 0.0027(19) 0.005(2) 0.020(2)
O10 0.090(4) 0.073(4) 0.037(3) 0.007(3) 0.010(3) 0.068(4)
O11 0.179(8) 0.127(6) 0.050(4) 0.000(4) 0.006(4) 0.133(7)
O12 0.067(3) 0.051(3) 0.037(2) 0.006(2) 0.006(2) 0.043(3)
O13 0.073(4) 0.075(4) 0.049(3) 0.006(3) 0.001(3) 0.052(3)
O1W 0.079(4) 0.097(5) 0.054(3) 0.022(3) 0.009(3) 0.065(4)
O2W 0.099(5) 0.088(4) 0.037(3) -0.003(3) -0.002(3) 0.070(4)
O3W 0.058(4) 0.053(3) 0.072(4) -0.011(3) -0.004(3) 0.026(3)
O4W 0.071(4) 0.071(4) 0.071(4) -0.004(3) -0.006(3) 0.025(4)
O5W 0.143(10) 0.133(9) 0.128(8) -0.016(7) -0.031(7) 0.032(8)
O6W 0.087(5) 0.087(5) 0.105(8) -0.010(3) 0.010(3) 0.051(6)
O7W 0.35(2) 0.080(7) 0.251(17) -0.040(9) 0.078(16) 0.061(11)

loop_
_atom_type_symbol
_atom_type_description
_atom_type_scat_dispersion_real
_atom_type_scat_dispersion_imag
_atom_type_scat_source
C C 0.0033 0.0016 'International Tables Vol C Tables 4.2.6.8 and 6.1.1.4'
H H 0.0000 0.0000 'International Tables Vol C Tables 4.2.6.8 and 6.1.1.4'
N N 0.0061 0.0033 'International Tables Vol C Tables 4.2.6.8 and 6.1.1.4'
O O 0.0106 0.0060 'International Tables Vol C Tables 4.2.6.8 and 6.1.1.4'
Ni Ni 0.3393 1.1124 'International Tables Vol C Tables 4.2.6.8 and 6.1.1.4'

loop_
_geom_angle_atom_site_label_1
_geom_angle_atom_site_label_2
_geom_angle_atom_site_label_3
_geom_angle
_geom_angle_site_symmetry_1
_geom_angle_site_symmetry_3
O6 Ni1 O2 173.9(2) . 5_666
O6 Ni1 O3W 95.8(2) . .
O2 Ni1 O3W 85.4(2) 5_666 .
O6 Ni1 O9 90.80(19) . .
O2 Ni1 O9 89.0(2) 5_666 .
O3W Ni1 O9 168.8(2) . .
O6 Ni1 O13 86.0(2) . .
O2 Ni1 O13 88.0(2) 5_666 .
O3W Ni1 O13 89.3(2) . .
O9 Ni1 O13 100.2(2) . .
O6 Ni1 O12 95.52(19) . 5_656
O2 Ni1 O12 90.4(2) 5_666 5_656
O3W Ni1 O12 94.1(2) . 5_656
O9 Ni1 O12 76.26(19) . 5_656
O13 Ni1 O12 176.1(2) . 5_656
O3 Ni2 O4W 174.2(2) 1_565 .
O3 Ni2 O1W 84.8(3) 1_565 .
O4W Ni2 O1W 93.3(3) . .
O3 Ni2 O9 91.2(2) 1_565 5_666
O4W Ni2 O9 94.6(2) . 5_666
O1W Ni2 O9 101.5(2) . 5_666
O3 Ni2 O12 94.2(2) 1_565 .
O4W Ni2 O12 87.7(3) . .
O1W Ni2 O12 179.0(3) . .
O9 Ni2 O12 78.17(18) 5_666 .
O3 Ni2 O2W 85.8(2) 1_565 .
O4W Ni2 O2W 88.6(3) . .
O1W Ni2 O2W 88.4(2) . .
O9 Ni2 O2W 169.4(2) 5_666 .
O12 Ni2 O2W 91.9(2) . .
C2 C1 H1A 109.5 . .
C2 C1 H1B 109.5 . .
H1A C1 H1B 109.5 . .
C2 C1 H1C 109.5 . .
H1A C1 H1C 109.5 . .
H1B C1 H1C 109.5 . .
C3 C2 C1 112.7(6) . .
C3 C2 C19 111.8(5) . 6_556
C1 C2 C19 110.9(7) . 6_556
C3 C2 H2 107.0 . .
C1 C2 H2 107.0 . .
C19 C2 H2 107.0 6_556 .
C8 C3 C4 115.2(6) . .
C8 C3 C2 125.0(7) . .
C4 C3 C2 119.8(6) . .
C5 C4 O1 122.5(7) . .
C5 C4 C3 122.6(6) . .
O1 C4 C3 114.8(6) . .
C4 C5 C6 119.0(7) . .
C4 C5 H5 120.5 . .
C6 C5 H5 120.5 . .
O4 C6 C7 116.0(5) . .
O4 C6 C5 123.2(6) . .
C7 C6 C5 120.8(6) . .
C8 C7 C6 117.1(6) . .
C8 C7 C13 122.4(6) . .
C6 C7 C13 120.4(6) . .
C3 C8 C7 125.1(7) . .
C3 C8 H8 117.4 . .
C7 C8 H8 117.4 . .
O1 C9 C10 112.6(6) . .
O1 C9 H9A 109.1 . .
C10 C9 H9A 109.1 . .
O1 C9 H9B 109.1 . .
C10 C9 H9B 109.1 . .
H9A C9 H9B 107.8 . .
O2 C10 O3 128.3(7) . .
O2 C10 C9 116.9(8) . .
O3 C10 C9 114.8(6) . .
O4 C11 C12 111.3(5) . .
O4 C11 H11A 109.4 . .
C12 C11 H11A 109.4 . .
O4 C11 H11B 109.4 . .
C12 C11 H11B 109.4 . .
H11A C11 H11B 108.0 . .
O5 C12 O6 124.6(7) . .
O5 C12 C11 116.7(6) . .
O6 C12 C11 118.6(6) . .
C14 C13 C7 113.9(6) . .
C14 C13 C15 110.8(6) . .
C7 C13 C15 112.0(5) . .
C14 C13 H13 106.6 . .
C7 C13 H13 106.6 . .
C15 C13 H13 106.6 . .
C13 C14 H14A 109.5 . .
C13 C14 H14B 109.5 . .
H14A C14 H14B 109.5 . .
C13 C14 H14C 109.5 . .
H14A C14 H14C 109.5 . .
H14B C14 H14C 109.5 . .
C16 C15 C20 116.8(6) . .
C16 C15 C13 120.3(6) . .
C20 C15 C13 122.9(6) . .
C15 C16 C17 122.3(6) . .
C15 C16 O7 120.4(6) . .
C17 C16 O7 117.2(6) . .
C18 C17 C16 120.3(6) . .
C18 C17 H17 119.9 . .
C16 C17 H17 119.9 . .
O10 C18 C17 124.9(6) . .
O10 C18 C19 116.3(6) . .
C17 C18 C19 118.9(6) . .
C20 C19 C18 117.7(6) . .
C20 C19 C2 123.8(6) . 6_556
C18 C19 C2 118.6(6) . 6_556
C19 C20 C15 124.1(6) . .
C19 C20 H20 118.0 . .
C15 C20 H20 118.0 . .
O7 C21 C22 109.3(6) . .
O7 C21 H21A 109.8 . .
C22 C21 H21A 109.8 . .
O7 C21 H21B 109.8 . .
C22 C21 H21B 109.8 . .
H21A C21 H21B 108.3 . .
O8 C22 O9 123.5(7) . .
O8 C22 C21 120.1(7) . .
O9 C22 C21 116.1(7) . .
O10 C23 C24 111.7(6) . .
O10 C23 H23A 109.3 . .
C24 C23 H23A 109.3 . .
O10 C23 H23B 109.3 . .
C24 C23 H23B 109.3 . .
H23A C23 H23B 107.9 . .
O11 C24 O12 124.3(7) . .
O11 C24 C23 120.5(7) . .
O12 C24 C23 115.1(6) . .
O13 C25 N1 125.1(9) . .
O13 C25 H25 117.4 . .
N1 C25 H25 117.4 . .
N1 C26 H26A 109.5 . .
N1 C26 H26B 109.5 . .
H26A C26 H26B 109.5 . .
N1 C26 H26C 109.5 . .
H26A C26 H26C 109.5 . .
H26B C26 H26C 109.5 . .
N1 C27 H27A 109.5 . .
N1 C27 H27B 109.5 . .
H27A C27 H27B 109.5 . .
N1 C27 H27C 109.5 . .
H27A C27 H27C 109.5 . .
H27B C27 H27C 109.5 . .
C25 N1 C27 122.6(9) . .
C25 N1 C26 119.9(9) . .
C27 N1 C26 117.3(9) . .
C4 O1 C9 115.8(6) . .
C10 O2 Ni1 131.0(6) . 5_656
C10 O3 Ni2 126.0(4) . 1_545
C6 O4 C11 117.4(5) . .
C12 O6 Ni1 129.4(5) . .
C21 O7 C16 111.3(6) . .
C22 O9 Ni2 125.1(5) . 5_656
C22 O9 Ni1 134.9(4) . .
Ni2 O9 Ni1 99.3(2) 5_656 .
C18 O10 C23 116.6(5) . .
C24 O12 Ni2 126.6(5) . .
C24 O12 Ni1 135.9(5) . 5_666
Ni2 O12 Ni1 97.50(19) . 5_666
C25 O13 Ni1 123.2(6) . .

loop_
_geom_bond_atom_site_label_1
_geom_bond_atom_site_label_2
_geom_bond_distance
_geom_bond_site_symmetry_2
Ni1 O6 2.037(5) .
Ni1 O2 2.039(5) 5_666
Ni1 O3W 2.070(6) .
Ni1 O9 2.101(5) .
Ni1 O13 2.111(5) .
Ni1 O12 2.134(5) 5_656
Ni2 O3 2.038(6) 1_565
Ni2 O4W 2.050(7) .
Ni2 O1W 2.054(5) .
Ni2 O9 2.062(5) 5_666
Ni2 O12 2.086(5) .
Ni2 O2W 2.114(5) .
C1 C2 1.525(12) .
C1 H1A 0.9600 .
C1 H1B 0.9600 .
C1 H1C 0.9600 .
C2 C3 1.519(10) .
C2 C19 1.537(9) 6_556
C2 H2 0.9800 .
C3 C8 1.367(9) .
C3 C4 1.432(10) .
C4 C5 1.370(10) .
C4 O1 1.386(8) .
C5 C6 1.403(9) .
C5 H5 0.9300 .
C6 O4 1.370(8) .
C6 C7 1.399(10) .
C7 C8 1.393(9) .
C7 C13 1.525(9) .
C8 H8 0.9300 .
C9 O1 1.416(10) .
C9 C10 1.511(10) .
C9 H9A 0.9700 .
C9 H9B 0.9700 .
C10 O2 1.249(9) .
C10 O3 1.269(10) .
C11 O4 1.426(8) .
C11 C12 1.524(10) .
C11 H11A 0.9700 .
C11 H11B 0.9700 .
C12 O5 1.246(8) .
C12 O6 1.270(8) .
C13 C14 1.513(10) .
C13 C15 1.528(9) .
C13 H13 0.9800 .
C14 H14A 0.9600 .
C14 H14B 0.9600 .
C14 H14C 0.9600 .
C15 C16 1.358(9) .
C15 C20 1.397(9) .
C16 C17 1.392(10) .
C16 O7 1.412(8) .
C17 C18 1.383(10) .
C17 H17 0.9300 .
C18 O10 1.360(8) .
C18 C19 1.432(9) .
C19 C20 1.367(9) .
C19 C2 1.537(9) 6_556
C20 H20 0.9300 .
C21 O7 1.394(9) .
C21 C22 1.538(10) .
C21 H21A 0.9700 .
C21 H21B 0.9700 .
C22 O8 1.198(10) .
C22 O9 1.278(9) .
C23 O10 1.413(9) .
C23 C24 1.498(10) .
C23 H23A 0.9700 .
C23 H23B 0.9700 .
C24 O11 1.227(9) .
C24 O12 1.254(8) .
C25 O13 1.255(10) .
C25 N1 1.299(11) .
C25 H25 0.9300 .
C26 N1 1.443(15) .
C26 H26A 0.9600 .
C26 H26B 0.9600 .
C26 H26C 0.9600 .
C27 N1 1.418(13) .
C27 H27A 0.9600 .
C27 H27B 0.9600 .
C27 H27C 0.9600 .
O2 Ni1 2.039(5) 5_656
O3 Ni2 2.038(6) 1_545
O9 Ni2 2.062(5) 5_656
O12 Ni1 2.134(5) 5_666

loop_
_geom_torsion_atom_site_label_1
_geom_torsion_atom_site_label_2
_geom_torsion_atom_site_label_3
_geom_torsion_atom_site_label_4
_geom_torsion
_geom_torsion_site_symmetry_1
_geom_torsion_site_symmetry_4
C1 C2 C3 C8 4.0(10) . .
C19 C2 C3 C8 -121.7(7) 6_556 .
C1 C2 C3 C4 -176.8(7) . .
C19 C2 C3 C4 57.5(9) 6_556 .
C8 C3 C4 C5 -2.6(10) . .
C2 C3 C4 C5 178.2(6) . .
C8 C3 C4 O1 -179.4(6) . .
C2 C3 C4 O1 1.4(9) . .
O1 C4 C5 C6 178.0(6) . .
C3 C4 C5 C6 1.5(11) . .
C4 C5 C6 O4 -178.6(6) . .
C4 C5 C6 C7 2.0(10) . .
O4 C6 C7 C8 176.6(6) . .
C5 C6 C7 C8 -4.0(10) . .
O4 C6 C7 C13 -4.8(9) . .
C5 C6 C7 C13 174.6(6) . .
C4 C3 C8 C7 0.4(10) . .
C2 C3 C8 C7 179.6(6) . .
C6 C7 C8 C3 2.8(10) . .
C13 C7 C8 C3 -175.8(6) . .
O1 C9 C10 O2 0.5(10) . .
O1 C9 C10 O3 -179.9(6) . .
O4 C11 C12 O5 163.6(6) . .
O4 C11 C12 O6 -19.3(9) . .
C8 C7 C13 C14 -26.0(9) . .
C6 C7 C13 C14 155.5(7) . .
C8 C7 C13 C15 100.6(7) . .
C6 C7 C13 C15 -77.9(8) . .
C14 C13 C15 C16 -78.4(8) . .
C7 C13 C15 C16 153.3(6) . .
C14 C13 C15 C20 99.3(8) . .
C7 C13 C15 C20 -29.0(9) . .
C20 C15 C16 C17 -1.2(10) . .
C13 C15 C16 C17 176.6(7) . .
C20 C15 C16 O7 -178.2(6) . .
C13 C15 C16 O7 -0.4(10) . .
C15 C16 C17 C18 1.1(12) . .
O7 C16 C17 C18 178.2(7) . .
C16 C17 C18 O10 178.7(7) . .
C16 C17 C18 C19 -0.3(12) . .
O10 C18 C19 C20 -179.3(7) . .
C17 C18 C19 C20 -0.3(11) . .
O10 C18 C19 C2 1.2(10) . 6_556
C17 C18 C19 C2 -179.8(7) . 6_556
C18 C19 C20 C15 0.1(11) . .
C2 C19 C20 C15 179.5(7) 6_556 .
C16 C15 C20 C19 0.7(11) . .
C13 C15 C20 C19 -177.1(7) . .
O7 C21 C22 O8 15.7(12) . .
O7 C21 C22 O9 -171.0(6) . .
O10 C23 C24 O11 13.6(13) . .
O10 C23 C24 O12 -168.2(7) . .
O13 C25 N1 C27 -179.7(10) . .
O13 C25 N1 C26 5.6(16) . .
C5 C4 O1 C9 49.0(9) . .
C3 C4 O1 C9 -134.2(6) . .
C10 C9 O1 C4 -111.8(7) . .
O3 C10 O2 Ni1 -9.6(12) . 5_656
C9 C10 O2 Ni1 169.9(5) . 5_656
O2 C10 O3 Ni2 7.1(12) . 1_545
C9 C10 O3 Ni2 -172.4(5) . 1_545
C7 C6 O4 C11 -171.8(6) . .
C5 C6 O4 C11 8.8(9) . .
C12 C11 O4 C6 169.4(5) . .
O5 C12 O6 Ni1 -15.9(10) . .
C11 C12 O6 Ni1 167.2(4) . .
O2 Ni1 O6 C12 -87(2) 5_666 .
O3W Ni1 O6 C12 14.8(6) . .
O9 Ni1 O6 C12 -174.2(6) . .
O13 Ni1 O6 C12 -74.0(6) . .
O12 Ni1 O6 C12 109.5(6) 5_656 .
C22 C21 O7 C16 166.2(6) . .
C15 C16 O7 C21 -97.4(8) . .
C17 C16 O7 C21 85.5(8) . .
O8 C22 O9 Ni2 -11.3(12) . 5_656
C21 C22 O9 Ni2 175.7(5) . 5_656
O8 C22 O9 Ni1 -179.0(7) . .
C21 C22 O9 Ni1 8.0(11) . .
O6 Ni1 O9 C22 52.0(7) . .
O2 Ni1 O9 C22 -121.9(7) 5_666 .
O3W Ni1 O9 C22 178.5(10) . .
O13 Ni1 O9 C22 -34.1(7) . .
O12 Ni1 O9 C22 147.5(7) 5_656 .
O6 Ni1 O9 Ni2 -117.8(2) . 5_656
O2 Ni1 O9 Ni2 68.3(2) 5_666 5_656
O3W Ni1 O9 Ni2 8.6(12) . 5_656
O13 Ni1 O9 Ni2 156.1(2) . 5_656
O12 Ni1 O9 Ni2 -22.35(19) 5_656 5_656
C17 C18 O10 C23 3.1(12) . .
C19 C18 O10 C23 -177.9(7) . .
C24 C23 O10 C18 172.6(7) . .
O11 C24 O12 Ni2 22.6(13) . .
C23 C24 O12 Ni2 -155.6(6) . .
O11 C24 O12 Ni1 -157.1(8) . 5_666
C23 C24 O12 Ni1 24.8(12) . 5_666
O3 Ni2 O12 C24 -111.6(7) 1_565 .
O4W Ni2 O12 C24 62.8(7) . .
O1W Ni2 O12 C24 -132(12) . .
O9 Ni2 O12 C24 158.0(7) 5_666 .
O2W Ni2 O12 C24 -25.7(7) . .
O3 Ni2 O12 Ni1 68.1(2) 1_565 5_666
O4W Ni2 O12 Ni1 -117.4(3) . 5_666
O1W Ni2 O12 Ni1 47(12) . 5_666
O9 Ni2 O12 Ni1 -22.2(2) 5_666 5_666
O2W Ni2 O12 Ni1 154.0(3) . 5_666
N1 C25 O13 Ni1 -179.3(7) . .
O6 Ni1 O13 C25 159.5(7) . .
O2 Ni1 O13 C25 -21.8(7) 5_666 .
O3W Ni1 O13 C25 63.6(7) . .
O9 Ni1 O13 C25 -110.4(7) . .
O12 Ni1 O13 C25 -87(3) 5_656 .
